data_4332461
loop_
_publ_author_name
'Liu, Lihua'
'Zakharov, Lev N.'
'Golen, James A.'
'Rheingold, Arnold L.'
'Watson, William H.'
'Hanna, Tracy A.'

_publ_section_title
;
 Molybdocalixarene Structure Control via Rim Deprotonation. Synthesis,
 Characterization, and Crystal Structures of Calix[4]arene Mo(VI) Monooxo
 Complexes and Calix[4]arene Alkali Metal/Mo(VI) Dioxo Complexes
;
_journal_issue 10
_journal_name_full 'Inorganic Chemistry'
_journal_page_first 4247
_journal_page_last 4260
_journal_paper_doi 10.1021/ic060404d
_journal_volume 45
_journal_year 2006
_chemical_formula_sum 'C30 H26 Mo O7 Rb2 S'
_chemical_formula_weight 797.45
_chemical_name_systematic
; 
 ? 
;
_space_group_IT_number 14
_symmetry_cell_setting monoclinic
_symmetry_space_group_name_Hall '-P 2ybc'
_symmetry_space_group_name_H-M 'P 1 21/c 1'
_atom_sites_solution_hydrogens geom
_atom_sites_solution_primary direct
_atom_sites_solution_secondary difmap
_audit_creation_method SHELXL-97
_cell_angle_alpha 90.00
_cell_angle_beta 109.0350(10)
_cell_angle_gamma 90.00
_cell_formula_units_Z 4
_cell_length_a 10.0905(8)
_cell_length_b 21.1785(17)
_cell_length_c 14.1137(11)
_cell_measurement_reflns_used 5658
_cell_measurement_temperature 213(2)
_cell_measurement_theta_max 28.10
_cell_measurement_theta_min 2.34
_cell_volume 2851.2(4)
_computing_cell_refinement 'Bruker SMART'
_computing_data_collection 'Bruker SMART'
_computing_data_reduction 'Bruker SAINT'
_computing_molecular_graphics 'Bruker SHELXTL'
_computing_publication_material 'Bruker SHELXTL'
_computing_structure_refinement 'SHELXL-97 (Sheldrick, 1997)'
_computing_structure_solution 'SHELXS-97 (Sheldrick, 1990)'
_diffrn_ambient_temperature 213(2)
_diffrn_measured_fraction_theta_full 0.959
_diffrn_measured_fraction_theta_max 0.959
_diffrn_measurement_device_type 'CCD area detector'
_diffrn_measurement_method 'phi and omega scans'
_diffrn_radiation_monochromator graphite
_diffrn_radiation_source 'fine-focus sealed tube'
_diffrn_radiation_type MoK\a
_diffrn_radiation_wavelength 0.71073
_diffrn_reflns_av_R_equivalents 0.0272
_diffrn_reflns_av_sigmaI/netI 0.0317
_diffrn_reflns_limit_h_max 13
_diffrn_reflns_limit_h_min -12
_diffrn_reflns_limit_k_max 27
_diffrn_reflns_limit_k_min -25
_diffrn_reflns_limit_l_max 18
_diffrn_reflns_limit_l_min -18
_diffrn_reflns_number 21744
_diffrn_reflns_theta_full 28.20
_diffrn_reflns_theta_max 28.20
_diffrn_reflns_theta_min 1.92
_exptl_absorpt_coefficient_mu 3.973
_exptl_absorpt_correction_T_max 0.3819
_exptl_absorpt_correction_T_min 0.3819
_exptl_absorpt_correction_type none
_exptl_crystal_colour yellow
_exptl_crystal_density_diffrn 1.858
_exptl_crystal_density_meas 0
_exptl_crystal_density_method 'not measured'
_exptl_crystal_description blocks
_exptl_crystal_F_000 1576
_exptl_crystal_size_max 0.30
_exptl_crystal_size_mid 0.30
_exptl_crystal_size_min 0.30
_refine_diff_density_max 0.563
_refine_diff_density_min -0.639
_refine_diff_density_rms 0.084
_refine_ls_extinction_method none
_refine_ls_goodness_of_fit_ref 1.020
_refine_ls_hydrogen_treatment mixed
_refine_ls_matrix_type full
_refine_ls_number_parameters 370
_refine_ls_number_reflns 6734
_refine_ls_number_restraints 0
_refine_ls_restrained_S_all 1.020
_refine_ls_R_factor_all 0.0443
_refine_ls_R_factor_gt 0.0328
_refine_ls_shift/su_max 0.007
_refine_ls_shift/su_mean 0.000
_refine_ls_structure_factor_coef Fsqd
_refine_ls_weighting_details 'calc w=1/[\s^2^(Fo^2^)+(0.0480P)^2^+1.2000P] where P=(Fo^2^+2Fc^2^)/3'
_refine_ls_weighting_scheme calc
_refine_ls_wR_factor_gt 0.0822
_refine_ls_wR_factor_ref 0.0868
_reflns_number_gt 5509
_reflns_number_total 6734
_reflns_threshold_expression >2sigma(I)
_cod_data_source_file ic060404dsup1.cif
_cod_data_source_block tcu61
_cod_depositor_comments
;
The following automatic conversions were performed:

'_symmetry_cell_setting' value 'Monoclinic' changed to 'monoclinic'
according to /home/saulius/struct/CIF-dictionaries/cif_core.dic
dictionary named 'cif_core.dic' version 2.4.2 from 2011-04-26.

Automatic conversion script
Id: cif_fix_values 1891 2012-01-12 08:04:46Z andrius 
;
_cod_original_sg_symbol_H-M P2(1)/c
_cod_database_code 4332461

loop_
_symmetry_equiv_pos_as_xyz
'x, y, z'
'-x, y+1/2, -z+1/2'
'-x, -y, -z'
'x, -y-1/2, z-1/2'

loop_
_atom_site_label
_atom_site_type_symbol
_atom_site_fract_x
_atom_site_fract_y
_atom_site_fract_z
_atom_site_U_iso_or_equiv
_atom_site_adp_type
_atom_site_occupancy
_atom_site_symmetry_multiplicity
_atom_site_calc_flag
_atom_site_refinement_flags
Mo1 Mo 0.18599(3) 0.371126(11) 0.564992(16) 0.03066(8) Uani 1 1 d .
Rb1 Rb 0.23884(3) 0.281156(14) 0.84283(2) 0.03788(9) Uani 1 1 d .
Rb2 Rb -0.11899(4) 0.429426(14) 0.37225(2) 0.04698(10) Uani 1 1 d .
S1 S -0.49729(13) 0.37760(6) 0.37843(10) 0.0729(3) Uani 1 1 d .
O1 O -0.0171(2) 0.34986(9) 0.54551(13) 0.0324(4) Uani 1 1 d .
O2 O 0.1874(2) 0.38652(8) 0.71113(13) 0.0314(4) Uani 1 1 d .
O3 O 0.22118(19) 0.28472(8) 0.63594(13) 0.0272(4) Uani 1 1 d .
O4 O 0.3914(2) 0.38004(11) 0.62651(14) 0.0420(5) Uani 1 1 d .
O5 O 0.1845(2) 0.33859(10) 0.45292(14) 0.0416(5) Uani 1 1 d .
O6 O 0.1505(3) 0.44988(10) 0.53495(16) 0.0473(6) Uani 1 1 d .
O7 O -0.3918(3) 0.38694(14) 0.3255(2) 0.0722(8) Uani 1 1 d .
C1 C 0.1704(4) 0.43770(12) 0.7605(2) 0.0363(7) Uani 1 1 d .
C2 C 0.2889(4) 0.47537(14) 0.8092(2) 0.0448(8) Uani 1 1 d .
C3 C 0.2695(5) 0.52532(15) 0.8682(2) 0.0591(11) Uani 1 1 d .
H3A H 0.3465 0.5510 0.9018 0.071 Uiso 1 1 calc R
C4 C 0.1430(5) 0.53793(16) 0.8785(3) 0.0623(12) Uani 1 1 d .
H4A H 0.1348 0.5703 0.9219 0.075 Uiso 1 1 calc R
C5 C 0.0265(5) 0.50352(15) 0.8257(2) 0.0532(9) Uani 1 1 d .
H5A H -0.0613 0.5139 0.8312 0.064 Uiso 1 1 calc R
C6 C 0.0370(4) 0.45325(13) 0.7638(2) 0.0391(7) Uani 1 1 d .
C7 C -0.0537(3) 0.31666(13) 0.61567(19) 0.0286(5) Uani 1 1 d .
C8 C -0.0875(3) 0.34879(13) 0.6919(2) 0.0317(6) Uani 1 1 d .
C9 C -0.1212(3) 0.31385(14) 0.7642(2) 0.0337(6) Uani 1 1 d .
H9A H -0.1611 0.3358 0.8106 0.040 Uiso 1 1 calc R
C10 C -0.1190(3) 0.24856(14) 0.7634(2) 0.0355(6) Uani 1 1 d .
H10A H -0.1595 0.2246 0.8076 0.043 Uiso 1 1 calc R
C11 C -0.0855(3) 0.21753(13) 0.6880(2) 0.0330(6) Uani 1 1 d .
H11A H -0.0968 0.1711 0.6821 0.040 Uiso 1 1 calc R
C12 C -0.0532(3) 0.25066(13) 0.61333(18) 0.0277(5) Uani 1 1 d .
C13 C 0.2428(3) 0.22841(13) 0.60191(18) 0.0300(6) Uani 1 1 d .
C14 C 0.1272(3) 0.18887(13) 0.55651(19) 0.0308(6) Uani 1 1 d .
C15 C 0.1512(4) 0.12815(14) 0.5284(2) 0.0426(7) Uani 1 1 d .
H15A H 0.0750 0.1013 0.4982 0.051 Uiso 1 1 calc R
C16 C 0.2871(4) 0.10695(16) 0.5446(2) 0.0525(9) Uani 1 1 d .
H16A H 0.3027 0.0653 0.5277 0.063 Uiso 1 1 calc R
C17 C 0.3981(4) 0.14663(17) 0.5851(2) 0.0502(9) Uani 1 1 d .
H17A H 0.4895 0.1320 0.5946 0.060 Uiso 1 1 calc R
C18 C 0.3786(3) 0.20819(15) 0.6126(2) 0.0375(7) Uani 1 1 d .
C19 C 0.4628(3) 0.35806(16) 0.7199(2) 0.0394(7) Uani 1 1 d .
C20 C 0.5148(3) 0.29668(17) 0.7333(2) 0.0412(7) Uani 1 1 d .
C21 C 0.5841(3) 0.27546(19) 0.8296(2) 0.0500(9) Uani 1 1 d .
H21A H 0.6340 0.2345 0.8389 0.060 Uiso 1 1 calc R
C22 C 0.6013(3) 0.3143(2) 0.9119(2) 0.0533(9) Uani 1 1 d .
H22A H 0.6648 0.3012 0.9786 0.064 Uiso 1 1 calc R
C23 C 0.5520(4) 0.37445(19) 0.8974(2) 0.0512(9) Uani 1 1 d .
H23A H 0.5759 0.4035 0.9556 0.061 Uiso 1 1 calc R
C24 C 0.4804(4) 0.39853(16) 0.8026(2) 0.0443(8) Uani 1 1 d .
C25 C -0.0904(4) 0.42018(14) 0.6961(2) 0.0417(7) Uani 1 1 d .
H25A H -0.1079 0.4362 0.6280 0.050 Uiso 1 1 calc R
H25B H -0.1706 0.4325 0.7166 0.050 Uiso 1 1 calc R
C26 C -0.0187(3) 0.21543(13) 0.53135(19) 0.0317(6) Uani 1 1 d .
H26A H -0.0853 0.1805 0.5094 0.038 Uiso 1 1 calc R
H26B H -0.0345 0.2441 0.4742 0.038 Uiso 1 1 calc R
C27 C 0.5006(3) 0.25390(18) 0.6435(2) 0.0487(8) Uani 1 1 d .
H27A H 0.4942 0.2809 0.5857 0.058 Uiso 1 1 calc R
H27B H 0.5873 0.2293 0.6579 0.058 Uiso 1 1 calc R
C28 C 0.4249(4) 0.46452(16) 0.7903(3) 0.0538(10) Uani 1 1 d .
H28A H 0.4134 0.4782 0.7218 0.065 Uiso 1 1 calc R
H28B H 0.4960 0.4919 0.8357 0.065 Uiso 1 1 calc R
C29 C -0.6402(6) 0.4273(3) 0.3233(4) 0.0921(17) Uani 1 1 d .
H29A H -0.7244 0.4089 0.3306 0.138 Uiso 1 1 calc R
H29B H -0.6523 0.4325 0.2527 0.138 Uiso 1 1 calc R
H29C H -0.6233 0.4682 0.3561 0.138 Uiso 1 1 calc R
C30 C -0.4219(6) 0.4151(4) 0.4940(4) 0.116(2) Uani 1 1 d .
H30A H -0.4875 0.4146 0.5311 0.173 Uiso 1 1 calc R
H30B H -0.3993 0.4584 0.4829 0.173 Uiso 1 1 calc R
H30C H -0.3369 0.3930 0.5319 0.173 Uiso 1 1 calc R

loop_
_atom_site_aniso_label
_atom_site_aniso_U_11
_atom_site_aniso_U_22
_atom_site_aniso_U_33
_atom_site_aniso_U_23
_atom_site_aniso_U_13
_atom_site_aniso_U_12
Mo1 0.03912(15) 0.03084(13) 0.02444(12) 0.00130(9) 0.01367(10) -0.00509(10)
Rb1 0.03857(17) 0.04451(17) 0.03095(14) 0.00466(11) 0.01189(12) -0.00298(12)
Rb2 0.0608(2) 0.03720(17) 0.03749(16) 0.00892(12) 0.00864(15) -0.00600(14)
S1 0.0662(7) 0.0727(7) 0.0881(8) 0.0136(6) 0.0365(6) -0.0108(6)
O1 0.0335(11) 0.0355(10) 0.0286(9) 0.0085(8) 0.0105(8) 0.0036(8)
O2 0.0427(12) 0.0257(9) 0.0291(9) -0.0036(7) 0.0164(9) -0.0068(8)
O3 0.0271(10) 0.0283(9) 0.0266(9) -0.0013(7) 0.0093(8) 0.0002(8)
O4 0.0394(12) 0.0593(14) 0.0307(10) -0.0011(9) 0.0161(9) -0.0181(10)
O5 0.0493(13) 0.0505(13) 0.0280(10) -0.0025(9) 0.0167(9) -0.0075(11)
O6 0.0669(16) 0.0317(11) 0.0436(12) 0.0073(9) 0.0183(11) -0.0063(11)
O7 0.0679(19) 0.0759(19) 0.083(2) -0.0028(16) 0.0383(16) -0.0157(15)
C1 0.064(2) 0.0217(13) 0.0265(13) 0.0025(10) 0.0199(14) -0.0037(13)
C2 0.074(2) 0.0315(15) 0.0291(13) -0.0018(11) 0.0179(15) -0.0152(15)
C3 0.109(3) 0.0289(16) 0.0365(16) -0.0048(13) 0.0198(19) -0.0168(19)
C4 0.119(4) 0.0284(17) 0.0430(18) -0.0059(14) 0.032(2) 0.004(2)
C5 0.090(3) 0.0332(17) 0.0429(17) 0.0022(14) 0.0314(19) 0.0143(18)
C6 0.065(2) 0.0232(13) 0.0332(14) 0.0036(11) 0.0210(14) 0.0045(14)
C7 0.0227(13) 0.0361(14) 0.0249(12) 0.0062(10) 0.0047(10) 0.0035(11)
C8 0.0290(14) 0.0341(14) 0.0327(13) 0.0010(11) 0.0111(12) 0.0040(12)
C9 0.0273(14) 0.0449(16) 0.0313(13) -0.0038(12) 0.0129(12) 0.0020(12)
C10 0.0347(16) 0.0439(17) 0.0304(13) 0.0004(12) 0.0143(12) -0.0109(13)
C11 0.0334(15) 0.0320(14) 0.0342(14) -0.0024(11) 0.0118(12) -0.0100(12)
C12 0.0236(13) 0.0332(14) 0.0243(12) -0.0021(10) 0.0049(10) -0.0048(11)
C13 0.0358(15) 0.0334(14) 0.0234(12) 0.0006(10) 0.0130(11) 0.0042(12)
C14 0.0390(16) 0.0303(14) 0.0252(12) -0.0011(10) 0.0133(11) -0.0007(12)
C15 0.061(2) 0.0347(16) 0.0336(15) -0.0081(12) 0.0180(15) 0.0006(15)
C16 0.075(3) 0.0402(18) 0.0431(17) -0.0093(14) 0.0209(18) 0.0174(18)
C17 0.053(2) 0.061(2) 0.0383(16) -0.0050(15) 0.0167(16) 0.0241(18)
C18 0.0358(16) 0.0491(17) 0.0269(13) -0.0031(12) 0.0095(12) 0.0107(14)
C19 0.0299(15) 0.060(2) 0.0308(14) -0.0036(13) 0.0128(12) -0.0182(14)
C20 0.0234(14) 0.066(2) 0.0364(15) -0.0045(14) 0.0130(12) -0.0068(14)
C21 0.0235(15) 0.081(3) 0.0462(18) 0.0027(17) 0.0125(14) -0.0003(16)
C22 0.0297(17) 0.092(3) 0.0347(16) 0.0018(17) 0.0063(14) -0.0100(18)
C23 0.0414(19) 0.077(3) 0.0347(16) -0.0148(16) 0.0110(14) -0.0255(18)
C24 0.0408(18) 0.055(2) 0.0387(15) -0.0068(14) 0.0152(14) -0.0216(15)
C25 0.050(2) 0.0363(16) 0.0443(16) 0.0066(13) 0.0226(15) 0.0157(14)
C26 0.0353(16) 0.0342(14) 0.0248(12) -0.0062(10) 0.0086(11) -0.0064(12)
C27 0.0307(17) 0.074(2) 0.0447(18) -0.0070(16) 0.0170(15) 0.0091(16)
C28 0.070(3) 0.049(2) 0.0418(17) -0.0074(14) 0.0168(17) -0.0356(18)
C29 0.082(4) 0.127(5) 0.081(3) 0.031(3) 0.044(3) 0.021(3)
C30 0.086(4) 0.209(7) 0.060(3) 0.006(4) 0.037(3) -0.030(4)

loop_
_atom_type_symbol
_atom_type_description
_atom_type_scat_dispersion_real
_atom_type_scat_dispersion_imag
_atom_type_scat_source
C C 0.0033 0.0016 'International Tables Vol C Tables 4.2.6.8 and 6.1.1.4'
H H 0.0000 0.0000 'International Tables Vol C Tables 4.2.6.8 and 6.1.1.4'
O O 0.0106 0.0060 'International Tables Vol C Tables 4.2.6.8 and 6.1.1.4'
Rb Rb -0.9393 2.9676 'International Tables Vol C Tables 4.2.6.8 and 6.1.1.4'
Mo Mo -1.6832 0.6857 'International Tables Vol C Tables 4.2.6.8 and 6.1.1.4'
S S 0.1246 0.1234 'International Tables Vol C Tables 4.2.6.8 and 6.1.1.4'

loop_
_geom_angle_atom_site_label_1
_geom_angle_atom_site_label_2
_geom_angle_atom_site_label_3
_geom_angle
_geom_angle_site_symmetry_1
_geom_angle_site_symmetry_3
O5 Mo1 O6 102.81(10) . .
O5 Mo1 O4 97.78(9) . .
O6 Mo1 O4 96.84(11) . .
O5 Mo1 O1 94.66(9) . .
O6 Mo1 O1 93.54(10) . .
O4 Mo1 O1 161.61(7) . .
O5 Mo1 O3 92.27(9) . .
O6 Mo1 O3 164.75(9) . .
O4 Mo1 O3 83.20(8) . .
O1 Mo1 O3 82.82(7) . .
O5 Mo1 O2 165.40(9) . .
O6 Mo1 O2 91.48(9) . .
O4 Mo1 O2 83.26(8) . .
O1 Mo1 O2 81.33(8) . .
O3 Mo1 O2 73.35(7) . .
O5 Mo1 Rb2 72.15(8) . .
O6 Mo1 Rb2 54.96(8) . .
O4 Mo1 Rb2 144.59(6) . .
O1 Mo1 Rb2 52.84(5) . .
O3 Mo1 Rb2 129.93(5) . .
O2 Mo1 Rb2 115.02(6) . .
O5 Mo1 Rb1 129.18(7) . .
O6 Mo1 Rb1 127.92(7) . .
O4 Mo1 Rb1 80.73(6) . .
O1 Mo1 Rb1 80.91(5) . .
O3 Mo1 Rb1 36.92(5) . .
O2 Mo1 Rb1 36.44(5) . .
Rb2 Mo1 Rb1 132.318(10) . .
O2 Rb1 O3 51.38(5) . .
O2 Rb1 O5 160.29(6) . 4_566
O3 Rb1 O5 124.52(5) . 4_566
O2 Rb1 C10 89.77(6) . .
O3 Rb1 C10 87.92(6) . .
O5 Rb1 C10 70.53(6) 4_566 .
O2 Rb1 C9 71.84(6) . .
O3 Rb1 C9 87.62(6) . .
O5 Rb1 C9 89.20(6) 4_566 .
C10 Rb1 C9 22.83(7) . .
O2 Rb1 C1 21.01(5) . .
O3 Rb1 C1 72.39(6) . .
O5 Rb1 C1 152.57(6) 4_566 .
C10 Rb1 C1 90.53(8) . .
C9 Rb1 C1 68.68(8) . .
O2 Rb1 C22 88.65(8) . .
O3 Rb1 C22 89.47(7) . .
O5 Rb1 C22 111.01(8) 4_566 .
C10 Rb1 C22 177.39(7) . .
C9 Rb1 C22 157.04(9) . .
C1 Rb1 C22 88.74(9) . .
O2 Rb1 C21 88.00(7) . .
O3 Rb1 C21 71.54(7) . .
O5 Rb1 C21 109.50(7) 4_566 .
C10 Rb1 C21 155.24(7) . .
C9 Rb1 C21 157.44(7) . .
C1 Rb1 C21 96.03(8) . .
C22 Rb1 C21 22.58(8) . .
O2 Rb1 C11 87.74(6) . .
O3 Rb1 C11 69.21(6) . .
O5 Rb1 C11 73.83(6) 4_566 .
C10 Rb1 C11 22.63(6) . .
C9 Rb1 C11 39.52(7) . .
C1 Rb1 C11 96.45(7) . .
C22 Rb1 C11 155.11(7) . .
C21 Rb1 C11 132.61(7) . .
O2 Rb1 C15 91.21(6) . 4_566
O3 Rb1 C15 141.43(6) . 4_566
O5 Rb1 C15 86.93(6) 4_566 4_566
C10 Rb1 C15 82.21(7) . 4_566
C9 Rb1 C15 69.40(7) . 4_566
C1 Rb1 C15 70.52(6) . 4_566
C22 Rb1 C15 99.90(8) . 4_566
C21 Rb1 C15 122.47(8) . 4_566
C11 Rb1 C15 104.79(7) . 4_566
O2 Rb1 C8 50.30(6) . .
O3 Rb1 C8 69.17(6) . .
O5 Rb1 C8 110.17(6) 4_566 .
C10 Rb1 C8 39.93(7) . .
C9 Rb1 C8 22.57(6) . .
C1 Rb1 C8 51.83(7) . .
C22 Rb1 C8 138.74(8) . .
C21 Rb1 C8 135.14(7) . .
C11 Rb1 C8 45.83(7) . .
C15 Rb1 C8 79.77(7) 4_566 .
O2 Rb1 C23 70.64(8) . .
O3 Rb1 C23 87.83(6) . .
O5 Rb1 C23 128.80(7) 4_566 .
C10 Rb1 C23 157.74(8) . .
C9 Rb1 C23 135.08(8) . .
C1 Rb1 C23 67.37(9) . .
C22 Rb1 C23 21.97(9) . .
C21 Rb1 C23 38.76(9) . .
C11 Rb1 C23 155.47(7) . .
C15 Rb1 C23 87.59(8) 4_566 .
C8 Rb1 C23 118.75(8) . .
O7 Rb2 O1 93.69(8) . .
O7 Rb2 O6 98.38(8) . 3_566
O1 Rb2 O6 101.06(6) . 3_566
O7 Rb2 O6 145.44(8) . .
O1 Rb2 O6 56.12(6) . .
O6 Rb2 O6 74.49(8) 3_566 .
O7 Rb2 C2 77.68(9) . 3_566
O1 Rb2 C2 168.42(7) . 3_566
O6 Rb2 C2 72.98(7) 3_566 3_566
O6 Rb2 C2 129.11(7) . 3_566
O7 Rb2 C1 100.41(9) . 3_566
O1 Rb2 C1 157.43(6) . 3_566
O6 Rb2 C1 59.67(6) 3_566 3_566
O6 Rb2 C1 104.35(7) . 3_566
C2 Rb2 C1 24.76(8) 3_566 3_566
O7 Rb2 C3 76.44(10) . 3_566
O1 Rb2 C3 160.50(7) . 3_566
O6 Rb2 C3 97.04(7) 3_566 3_566
O6 Rb2 C3 137.41(9) . 3_566
C2 Rb2 C3 24.25(8) 3_566 3_566
C1 Rb2 C3 41.99(7) 3_566 3_566
O7 Rb2 C6 120.62(9) . 3_566
O1 Rb2 C6 145.50(7) . 3_566
O6 Rb2 C6 72.40(6) 3_566 3_566
O6 Rb2 C6 90.00(7) . 3_566
C2 Rb2 C6 43.11(9) 3_566 3_566
C1 Rb2 C6 24.00(8) 3_566 3_566
C3 Rb2 C6 48.51(9) 3_566 3_566
O7 Rb2 O5 126.88(8) . .
O1 Rb2 O5 50.51(5) . .
O6 Rb2 O5 123.18(6) 3_566 .
O6 Rb2 O5 48.69(6) . .
C2 Rb2 O5 141.06(7) 3_566 .
C1 Rb2 O5 127.67(7) 3_566 .
C3 Rb2 O5 123.08(8) 3_566 .
C6 Rb2 O5 103.79(7) 3_566 .
O7 Rb2 C5 116.29(10) . 3_566
O1 Rb2 C5 143.04(8) . 3_566
O6 Rb2 C5 95.63(7) 3_566 3_566
O6 Rb2 C5 98.18(8) . 3_566
C2 Rb2 C5 48.47(9) 3_566 3_566
C1 Rb2 C5 40.96(7) 3_566 3_566
C3 Rb2 C5 40.18(10) 3_566 3_566
C6 Rb2 C5 23.31(7) 3_566 3_566
O5 Rb2 C5 92.85(7) . 3_566
O7 Rb2 C4 94.98(10) . 3_566
O1 Rb2 C4 148.89(8) . 3_566
O6 Rb2 C4 107.11(7) 3_566 3_566
O6 Rb2 C4 119.53(10) . 3_566
C2 Rb2 C4 41.29(9) 3_566 3_566
C1 Rb2 C4 47.45(7) 3_566 3_566
C3 Rb2 C4 22.51(10) 3_566 3_566
C6 Rb2 C4 40.74(8) 3_566 3_566
O5 Rb2 C4 101.61(8) . 3_566
C5 Rb2 C4 22.50(10) 3_566 3_566
O7 Rb2 Mo1 127.51(7) . .
O1 Rb2 Mo1 34.27(4) . .
O6 Rb2 Mo1 98.74(5) 3_566 .
O6 Rb2 Mo1 28.54(4) . .
C2 Rb2 Mo1 154.77(6) 3_566 .
C1 Rb2 Mo1 130.87(6) 3_566 .
C3 Rb2 Mo1 148.42(8) 3_566 .
C6 Rb2 Mo1 111.84(6) 3_566 .
O5 Rb2 Mo1 28.09(3) . .
C5 Rb2 Mo1 110.84(7) 3_566 .
C4 Rb2 Mo1 125.91(8) 3_566 .
O7 S1 C30 103.9(2) . .
O7 S1 C29 108.4(2) . .
C30 S1 C29 100.7(3) . .
O7 S1 Rb2 27.82(13) . .
C30 S1 Rb2 76.56(17) . .
C29 S1 Rb2 118.63(18) . .
C7 O1 Mo1 121.22(16) . .
C7 O1 Rb2 144.81(16) . .
Mo1 O1 Rb2 92.89(6) . .
C1 O2 Mo1 133.30(16) . .
C1 O2 Rb1 108.96(14) . .
Mo1 O2 Rb1 117.74(7) . .
C13 O3 Mo1 130.05(15) . .
C13 O3 Rb1 112.40(14) . .
Mo1 O3 Rb1 117.50(7) . .
C19 O4 Mo1 122.70(17) . .
Mo1 O5 Rb1 146.54(11) . 4_565
Mo1 O5 Rb2 79.75(8) . .
Rb1 O5 Rb2 124.49(6) 4_565 .
Mo1 O6 Rb2 140.72(11) . 3_566
Mo1 O6 Rb2 96.51(9) . .
Rb2 O6 Rb2 105.51(8) 3_566 .
S1 O7 Rb2 137.50(18) . .
O2 C1 C6 119.9(3) . .
O2 C1 C2 118.8(3) . .
C6 C1 C2 121.3(3) . .
O2 C1 Rb2 114.70(15) . 3_566
C6 C1 Rb2 81.08(16) . 3_566
C2 C1 Rb2 75.45(16) . 3_566
O2 C1 Rb1 50.03(12) . .
C6 C1 Rb1 107.37(17) . .
C2 C1 Rb1 109.2(2) . .
Rb2 C1 Rb1 164.64(9) 3_566 .
C3 C2 C1 117.1(4) . .
C3 C2 C28 122.4(3) . .
C1 C2 C28 120.3(3) . .
C3 C2 Rb2 82.0(2) . 3_566
C1 C2 Rb2 79.79(18) . 3_566
C28 C2 Rb2 103.41(19) . 3_566
C4 C3 C2 122.1(4) . .
C4 C3 Rb2 85.5(2) . 3_566
C2 C3 Rb2 73.78(19) . 3_566
C3 C4 C5 120.3(3) . .
C3 C4 Rb2 72.0(2) . 3_566
C5 C4 Rb2 78.12(19) . 3_566
C4 C5 C6 120.9(4) . .
C4 C5 Rb2 79.4(2) . 3_566
C6 C5 Rb2 73.64(17) . 3_566
C1 C6 C5 117.9(3) . .
C1 C6 C25 120.1(3) . .
C5 C6 C25 121.8(3) . .
C1 C6 Rb2 74.92(15) . 3_566
C5 C6 Rb2 83.05(18) . 3_566
C25 C6 Rb2 107.26(17) . 3_566
O1 C7 C12 119.7(2) . .
O1 C7 C8 119.9(2) . .
C12 C7 C8 120.4(2) . .
O1 C7 Rb1 114.31(16) . .
C12 C7 Rb1 78.89(15) . .
C8 C7 Rb1 75.93(15) . .
C9 C8 C7 118.9(3) . .
C9 C8 C25 119.4(2) . .
C7 C8 C25 121.7(2) . .
C9 C8 Rb1 75.42(16) . .
C7 C8 Rb1 81.72(16) . .
C25 C8 Rb1 113.65(19) . .
C10 C9 C8 121.2(2) . .
C10 C9 Rb1 77.73(17) . .
C8 C9 Rb1 82.01(17) . .
C11 C10 C9 119.3(2) . .
C11 C10 Rb1 81.59(17) . .
C9 C10 Rb1 79.44(17) . .
C10 C11 C12 121.3(3) . .
C10 C11 Rb1 75.78(17) . .
C12 C11 Rb1 83.02(16) . .
C11 C12 C7 118.9(2) . .
C11 C12 C26 120.1(2) . .
C7 C12 C26 121.0(2) . .
C11 C12 Rb1 74.81(16) . .
C7 C12 Rb1 79.07(15) . .
C26 C12 Rb1 116.45(17) . .
O3 C13 C18 120.4(3) . .
O3 C13 C14 119.2(3) . .
C18 C13 C14 120.3(3) . .
O3 C13 Rb1 47.58(11) . .
C18 C13 Rb1 107.85(17) . .
C14 C13 Rb1 110.61(16) . .
O3 C13 Rb1 117.53(15) . 4_565
C18 C13 Rb1 77.35(14) . 4_565
C14 C13 Rb1 76.97(14) . 4_565
Rb1 C13 Rb1 165.01(8) . 4_565
C15 C14 C13 118.9(3) . .
C15 C14 C26 121.8(3) . .
C13 C14 C26 119.1(2) . .
C15 C14 Rb1 78.03(16) . 4_565
C13 C14 Rb1 80.63(15) . 4_565
C26 C14 Rb1 106.57(15) . 4_565
C16 C15 C14 120.5(3) . .
C16 C15 Rb1 80.1(2) . 4_565
C14 C15 Rb1 79.66(17) . 4_565
C17 C16 C15 120.0(3) . .
C17 C16 Rb1 78.9(2) . 4_565
C15 C16 Rb1 77.66(19) . 4_565
C16 C17 C18 121.4(3) . .
C16 C17 Rb1 79.2(2) . 4_565
C18 C17 Rb1 78.90(18) . 4_565
C17 C18 C13 118.7(3) . .
C17 C18 C27 120.2(3) . .
C13 C18 C27 120.8(3) . .
C17 C18 Rb1 78.86(18) . 4_565
C13 C18 Rb1 80.48(15) . 4_565
C27 C18 Rb1 105.35(18) . 4_565
O4 C19 C20 120.5(3) . .
O4 C19 C24 118.5(3) . .
C20 C19 C24 121.0(3) . .
O4 C19 Rb1 113.50(17) . .
C20 C19 Rb1 77.48(16) . .
C24 C19 Rb1 78.94(16) . .
C21 C20 C19 118.9(3) . .
C21 C20 C27 120.2(3) . .
C19 C20 C27 120.9(3) . .
C21 C20 Rb1 76.32(17) . .
C19 C20 Rb1 80.44(16) . .
C27 C20 Rb1 115.15(19) . .
C20 C21 C22 121.0(4) . .
C20 C21 Rb1 81.42(18) . .
C22 C21 Rb1 78.05(19) . .
C23 C22 C21 119.3(3) . .
C23 C22 Rb1 81.3(2) . .
C21 C22 Rb1 79.37(19) . .
C22 C23 C24 122.5(3) . .
C22 C23 Rb1 76.7(2) . .
C24 C23 Rb1 81.41(18) . .
C23 C24 C19 117.2(3) . .
C23 C24 C28 120.7(3) . .
C19 C24 C28 122.0(3) . .
C23 C24 Rb1 76.43(18) . .
C19 C24 Rb1 78.76(17) . .
C28 C24 Rb1 114.3(2) . .
C6 C25 C8 117.9(3) . .
C14 C26 C12 117.1(2) . .
C18 C27 C20 117.7(3) . .
C24 C28 C2 116.9(3) . .

loop_
_geom_bond_atom_site_label_1
_geom_bond_atom_site_label_2
_geom_bond_distance
_geom_bond_site_symmetry_2
Mo1 O5 1.7210(19) .
Mo1 O6 1.729(2) .
Mo1 O4 1.978(2) .
Mo1 O1 2.028(2) .
Mo1 O3 2.0606(17) .
Mo1 O2 2.0836(17) .
Mo1 Rb2 3.5965(4) .
Mo1 Rb1 4.2342(4) .
Rb1 O2 2.8416(18) .
Rb1 O3 2.8678(17) .
Rb1 O5 3.115(2) 4_566
Rb1 C10 3.483(3) .
Rb1 C9 3.504(3) .
Rb1 C1 3.507(3) .
Rb1 C22 3.535(3) .
Rb1 C21 3.551(3) .
Rb1 C11 3.555(3) .
Rb1 C15 3.583(3) 4_566
Rb1 C8 3.586(3) .
Rb1 C23 3.591(3) .
Rb2 O7 2.763(3) .
Rb2 O1 2.8700(18) .
Rb2 O6 2.936(2) 3_566
Rb2 O6 2.964(2) .
Rb2 C2 3.271(3) 3_566
Rb2 C1 3.326(3) 3_566
Rb2 C3 3.373(3) 3_566
Rb2 C6 3.403(3) 3_566
Rb2 O5 3.479(2) .
Rb2 C5 3.521(3) 3_566
Rb2 C4 3.536(3) 3_566
S1 O7 1.500(3) .
S1 C30 1.749(6) .
S1 C29 1.750(5) .
O1 C7 1.360(3) .
O2 C1 1.329(3) .
O3 C13 1.330(3) .
O4 C19 1.361(4) .
O5 Rb1 3.115(2) 4_565
O6 Rb2 2.936(2) 3_566
C1 C6 1.401(5) .
C1 C2 1.415(5) .
C1 Rb2 3.326(3) 3_566
C2 C3 1.399(4) .
C2 C28 1.498(5) .
C2 Rb2 3.271(3) 3_566
C3 C4 1.358(6) .
C3 Rb2 3.373(3) 3_566
C4 C5 1.377(6) .
C4 Rb2 3.536(3) 3_566
C5 C6 1.403(4) .
C5 Rb2 3.521(3) 3_566
C6 C25 1.501(5) .
C6 Rb2 3.403(3) 3_566
C7 C12 1.398(4) .
C7 C8 1.406(4) .
C8 C9 1.389(4) .
C8 C25 1.514(4) .
C9 C10 1.383(4) .
C10 C11 1.383(4) .
C11 C12 1.390(4) .
C12 C26 1.510(3) .
C13 C18 1.396(4) .
C13 C14 1.409(4) .
C13 Rb1 3.649(2) 4_565
C14 C15 1.390(4) .
C14 C26 1.506(4) .
C14 Rb1 3.604(3) 4_565
C15 C16 1.389(5) .
C15 Rb1 3.583(3) 4_565
C16 C17 1.368(5) .
C16 Rb1 3.613(4) 4_565
C17 C18 1.392(4) .
C17 Rb1 3.610(3) 4_565
C18 C27 1.514(5) .
C18 Rb1 3.610(3) 4_565
C19 C20 1.391(5) .
C19 C24 1.412(4) .
C20 C21 1.385(5) .
C20 C27 1.526(4) .
C21 C22 1.387(5) .
C22 C23 1.359(5) .
C23 C24 1.393(5) .
C24 C28 1.494(5) .
